data_1001160
loop_
_publ_author_name
'Gasperin, M'

_publ_section_title
;
Structure cristalline du bronze de tungstene: Ba O (Ta~2~ O~5~)~2~
;
_journal_coden_ASTM BUFCAE
_journal_name_full
;
Bulletin de la Societe Francaise de Mineralogie et de Cristallographie
(72,1949-100,1977)
;
_journal_page_first 172
_journal_page_last 175
_journal_volume 90
_journal_year 1967
_chemical_formula_structural 'Ba5.5 Ta21.8 O60'
_chemical_formula_sum 'Ba5.5 O60 Ta21.8'
_chemical_name_systematic 'Barium tantalum oxide (5.5/21.8/60)'
_space_group_IT_number 75
_symmetry_cell_setting tetragonal
_symmetry_Int_Tables_number 75
_symmetry_space_group_name_Hall 'P 4'
_symmetry_space_group_name_H-M 'P 4'
_cell_angle_alpha 90
_cell_angle_beta 90
_cell_angle_gamma 90
_cell_formula_units_Z 1
_cell_length_a 17.60(5)
_cell_length_b 17.60(5)
_cell_length_c 3.905
_cell_volume 1209.6
_exptl_crystal_density_meas 7.55(10)
_refine_ls_R_factor_all 0.22
_cod_database_code 1001160

loop_
_symmetry_equiv_pos_as_xyz
x,y,z
-x,-y,z
y,-x,z
-y,x,z

loop_
_atom_site_label
_atom_site_type_symbol
_atom_site_symmetry_multiplicity
_atom_site_Wyckoff_symbol
_atom_site_fract_x
_atom_site_fract_y
_atom_site_fract_z
_atom_site_occupancy
_atom_site_attached_hydrogens
_atom_site_calc_flag
Ba1 Ba2+ 4 d 0.075 0.254 0. 0.55 0 d
Ba2 Ba2+ 4 d 0.425 0.254 0. 0.55 0 d
Ba3 Ba2+ 1 a 0. 0. 0. 0.55 0 d
Ba4 Ba2+ 1 b 0.5 0.5 0. 0.55 0 d
Ta1 Ta5+ 4 d 0.252 0.249 0.5 1. 0 d
Ta2 Ta5+ 4 d 0.143 0.067 0.5 1. 0 d
Ta3 Ta5+ 4 d 0.365 0.43 0.5 1. 0 d
Ta4 Ta5+ 4 d 0.432 0.86 0.5 1. 0 d
Ta5 Ta5+ 4 d 0.068 0.638 0.5 1. 0 d
Ta6 Ta5+ 4 d 0.075 0.25 0.5 0.225 0 d
Ta7 Ta5+ 4 d 0.426 0.25 0.5 0.225 0 d
O1 O2- 4 d 0.251 0.25 0. 1. 0 d
O2 O2- 4 d 0.362 0.436 0. 1. 0 d
O3 O2- 4 d 0.434 0.861 0. 1. 0 d
O4 O2- 4 d 0.152 0.058 0. 1. 0 d
O5 O2- 4 d 0.058 0.638 0. 1. 0 d
O6 O2- 4 d 0.051 0.098 0.5 1. 0 d
O7 O2- 4 d 0.172 0.177 0.5 1. 0 d
O8 O2- 4 d 0.458 0.122 0.5 1. 0 d
O9 O2- 4 d 0.533 0.249 0.5 1. 0 d
O10 O2- 4 d 0.675 0.17 0.5 1. 0 d
O11 O2- 4 d 0.249 0.031 0.5 1. 0 d
O12 O2- 4 d 0.325 0.177 0.5 1. 0 d
O13 O2- 4 d 0.67 0.33 0.5 1. 0 d
O14 O2- 4 d 0.597 0.033 0.5 1. 0 d
O15 O2- 4 d 0.469 0.388 0.5 1. 0 d

loop_
_atom_type_symbol
_atom_type_oxidation_number
Ba2+ 2.000
Ta5+ 5.000
O2- -2.000
